data_2003016
loop_
_publ_author_name
'Edwards, R. A.'
'Easteal, A. J.'
'Gladkikh, O. P.'
'Robinson, W. T.'
'Turnbull, M. M.'
'Wilkins, C. J.'

_publ_section_title
;
 A Reversible Non-disruptive Phase Transition Shown by the Zinc Iodide
 Dimethylformamide Complex ZnI~2~(dmf)~2~
;
_journal_issue 5
_journal_name_full 'Acta Crystallographica Section B'
_journal_page_first 663
_journal_page_last 670
_journal_paper_doi 10.1107/S0108768198000536
_journal_volume 54
_journal_year 1998
_chemical_formula_sum 'C6 H14 I2 N2 O2 Zn'
_chemical_formula_weight 465.36
_chemical_name_systematic
;
 ?
;
_space_group_IT_number 15
_symmetry_cell_setting monoclinic
_symmetry_space_group_name_Hall '-C 2yc'
_symmetry_space_group_name_H-M 'C 1 2/c 1'
_audit_creation_method SHELXL
_cell_angle_alpha 90.00
_cell_angle_beta 110.88(3)
_cell_angle_gamma 90.00
_cell_formula_units_Z 8
_cell_length_a 14.005(8)
_cell_length_b 13.697(6)
_cell_length_c 15.755(8)
_cell_measurement_reflns_used 20
_cell_measurement_temperature 233(2)
_cell_measurement_theta_max 12.49
_cell_measurement_theta_min 7.36
_cell_volume 2824(3)
_computing_cell_refinement 'XSCANS (Siemens, 1989)'
_computing_data_collection 'XSCANS (Siemens, 1989)'
_computing_data_reduction 'XPREP (Sheldrick, 1993)'
_computing_molecular_graphics 'SHELXL93 (Sheldrick, 1993)'
_computing_publication_material 'SHELXL93 (Sheldrick, 1993)'
_computing_structure_refinement 'SHELXL-93 (Sheldrick, 1993)'
_computing_structure_solution 'SHELXS-86 (Sheldrick, 1990)'
_diffrn_ambient_temperature 233(2)
_diffrn_measurement_device 'Siemens P4 four-circle'
_diffrn_measurement_method \w
_diffrn_radiation_monochromator graphite
_diffrn_radiation_source 'fine-focus sealed tube'
_diffrn_radiation_type 'Mo K\a'
_diffrn_radiation_wavelength 0.71073
_diffrn_reflns_av_R_equivalents 0.0094
_diffrn_reflns_av_sigmaI/netI 0.0307
_diffrn_reflns_limit_h_max 0
_diffrn_reflns_limit_h_min -18
_diffrn_reflns_limit_k_max 17
_diffrn_reflns_limit_k_min 0
_diffrn_reflns_limit_l_max 19
_diffrn_reflns_limit_l_min -18
_diffrn_reflns_number 3384
_diffrn_reflns_theta_max 27.51
_diffrn_reflns_theta_min 2.15
_diffrn_standards_decay_% 'No decay; steady +/-2.5'
_diffrn_standards_interval_count 97
_diffrn_standards_number 3
_exptl_absorpt_coefficient_mu 6.092
_exptl_absorpt_correction_T_max 0.901
_exptl_absorpt_correction_T_min 0.643
_exptl_absorpt_correction_type empirical
_exptl_crystal_colour colourless
_exptl_crystal_density_diffrn 2.189
_exptl_crystal_description irregular
_exptl_crystal_F_000 1728
_exptl_crystal_size_max 0.82
_exptl_crystal_size_mid 0.46
_exptl_crystal_size_min 0.40
_refine_diff_density_max 1.994
_refine_diff_density_min -1.359
_refine_ls_extinction_method none
_refine_ls_goodness_of_fit_all 1.081
_refine_ls_goodness_of_fit_obs 1.153
_refine_ls_hydrogen_treatment noref
_refine_ls_matrix_type full
_refine_ls_number_parameters 132
_refine_ls_number_reflns 3236
_refine_ls_number_restraints 7
_refine_ls_restrained_S_all 1.080
_refine_ls_restrained_S_obs 1.152
_refine_ls_R_factor_all 0.0766
_refine_ls_R_factor_obs 0.0490
_refine_ls_shift/esd_max -0.001
_refine_ls_shift/esd_mean 0.000
_refine_ls_structure_factor_coef Fsqd
_refine_ls_weighting_details 'w=1/[s^2^(Fo^2^)+( 0.0436P)^2^+25.8561P] where P=(Fo^2^+2Fc^2^)/3'
_refine_ls_weighting_scheme calc
_refine_ls_wR_factor_all 0.1183
_refine_ls_wR_factor_obs 0.1059
_reflns_number_observed 2310
_reflns_number_total 3236
_reflns_observed_criterion I>2sigma(I)
_cod_data_source_file mu0321.cif
_cod_data_source_block HT
_cod_depositor_comments
;
The following automatic conversions were performed:
'_symmetry_cell_setting' value 'Monoclinic' changed to 'monoclinic'
according to '/home/saulius/struct/CIF-dictionaries/cif_core.dic'
dictionary named 'cif_core.dic' version 2.4.1 from 2010-06-29.

Automatic conversion script
Id: cif_fix_enum 1527 2010-12-29 10:47:43Z saulius 

The following automatic conversions were performed:

'_symmetry_cell_setting' value 'Monoclinic' changed to 'monoclinic'
according to /home/saulius/struct/CIF-dictionaries/cif_core.dic
dictionary named 'cif_core.dic' version 2.4.1 from 2010-06-29.

Automatic conversion script
Id: cif_fix_values 1715 2011-07-08 13:25:40Z adriana 

The following automatic conversions were performed:

'_refine_ls_weighting_scheme' value 'calc w=1/[s^2^(Fo^2^)+(
0.0436P)^2^+25.8561P] where P=(Fo^2^+2Fc^2^)/3' was changed to
'calc'. New tag '_refine_ls_weighting_details' was created. The value
of the new tag was set to 'w=1/[s^2^(Fo^2^)+( 0.0436P)^2^+25.8561P]
where P=(Fo^2^+2Fc^2^)/3'.

Automatic conversion script
Id: cif_fix_values 3143 2015-03-26 13:38:13Z robertas 
;
_cod_original_sg_symbol_H-M C2/c
_cod_original_formula_sum '[Zn I2 (C3 H7 N  O )2 ]'
_cod_database_code 2003016

loop_
_symmetry_equiv_pos_as_xyz
'x, y, z'
'-x, y, -z+1/2'
'x+1/2, y+1/2, z'
'-x+1/2, y+1/2, -z+1/2'
'-x, -y, -z'
'x, -y, z-1/2'
'-x+1/2, -y+1/2, -z'
'x+1/2, -y+1/2, z-1/2'

loop_
_atom_site_aniso_label
_atom_site_aniso_U_11
_atom_site_aniso_U_22
_atom_site_aniso_U_33
_atom_site_aniso_U_12
_atom_site_aniso_U_13
_atom_site_aniso_U_23
I1 0.0605(3) 0.0453(3) 0.0672(4) 0.0066(3) 0.0206(3) 0.0046(3)
I2 0.0570(4) 0.0836(5) 0.0629(4) 0.0074(3) 0.0007(3) -0.0174(3)
Zn 0.0462(5) 0.0420(5) 0.0494(5) 0.0007(4) 0.0226(4) -0.0022(4)
O1 0.038(3) 0.043(3) 0.058(3) 0.003(2) 0.017(2) -0.011(2)
O2 0.073(4) 0.051(3) 0.081(4) -0.003(3) 0.049(3) -0.001(3)
N1 0.047(3) 0.046(3) 0.046(3) -0.001(3) 0.022(3) -0.003(3)
N2 0.080(5) 0.060(5) 0.094(6) 0.012(4) 0.058(5) 0.024(4)
C1 0.046(4) 0.043(4) 0.050(4) 0.000(3) 0.019(3) -0.006(3)
C2 0.066(6) 0.076(7) 0.109(8) 0.010(5) 0.037(6) -0.033(6)
C3 0.065(5) 0.064(6) 0.073(6) -0.019(5) 0.027(5) -0.025(5)
C4 0.069(6) 0.053(5) 0.084(6) 0.016(4) 0.043(5) 0.012(5)
C6 0.105(8) 0.080(7) 0.088(7) -0.022(6) 0.065(7) -0.017(6)
C5 0.16(2) 0.066(10) 0.15(2) -0.003(11) 0.11(2) 0.020(11)

loop_
_atom_site_label
_atom_site_fract_x
_atom_site_fract_y
_atom_site_fract_z
_atom_site_U_iso_or_equiv
_atom_site_thermal_displace_type
_atom_site_calc_flag
_atom_site_refinement_flags
_atom_site_occupancy
_atom_site_disorder_group
_atom_site_type_symbol
I1 0.17690(4) 0.03893(4) 0.15652(4) 0.0583(2) Uani d . 1 . I
I2 0.43661(5) -0.11479(5) 0.36062(4) 0.0735(2) Uani d . 1 . I
Zn 0.25471(7) -0.11222(6) 0.24758(6) 0.0443(2) Uani d . 1 . Zn
O1 0.2377(4) -0.2259(4) 0.1629(3) 0.0462(12) Uani d . 1 . O
O2 0.1616(5) -0.1526(4) 0.3112(4) 0.062(2) Uani d . 1 . O
N1 0.3023(5) -0.3460(4) 0.1020(4) 0.0449(14) Uani d . 1 . N
N2 0.0850(6) -0.2627(6) 0.3719(6) 0.070(2) Uani d . 1 . N
C1 0.3098(6) -0.2720(5) 0.1565(5) 0.046(2) Uani d . 1 . C
H1 0.3758(6) -0.2527(5) 0.1938(5) 0.055 Uiso calc R 1 . H
C2 0.3927(7) -0.3996(8) 0.1023(8) 0.082(3) Uani d . 1 . C
H2A 0.387(3) -0.413(4) 0.0402(8) 0.098 Uiso calc R 1 . H
H2B 0.398(3) -0.461(2) 0.135(4) 0.098 Uiso calc R 1 . H
H2C 0.4533(9) -0.361(2) 0.132(4) 0.098 Uiso calc R 1 . H
C3 0.2028(7) -0.3831(7) 0.0446(6) 0.067(2) Uani d . 1 . C
H3A 0.184(2) -0.437(3) 0.0748(18) 0.080 Uiso calc R 1 . H
H3B 0.2063(13) -0.405(4) -0.0127(16) 0.080 Uiso calc R 1 . H
H3C 0.1523(11) -0.3315(13) 0.033(3) 0.080 Uiso calc R 1 . H
C4 0.1397(7) -0.2361(7) 0.3231(7) 0.064(2) Uani d . 1 . C
H4 0.1639(7) -0.2859(7) 0.2950(7) 0.077 Uiso calc R 1 . H
C6 0.0454(9) -0.1903(8) 0.4161(7) 0.082(3) Uani d . 1 . C
H6A 0.092(3) -0.182(4) 0.4781(15) 0.099 Uiso calc R 1 . H
H6B -0.021(2) -0.211(2) 0.416(4) 0.099 Uiso calc R 1 . H
H6C 0.038(5) -0.1288(15) 0.384(3) 0.099 Uiso calc R 1 . H
C5 0.053(3) -0.3676(12) 0.373(3) 0.109(10) Uani d P 0.81(6) 2 C
H51 0.014(3) -0.3738(12) 0.413(3) 0.163 Uiso calc PR 0.81(6) 2 H
H52 0.113(3) -0.4085(12) 0.396(3) 0.163 Uiso calc PR 0.81(6) 2 H
H53 0.012(3) -0.3879(12) 0.312(3) 0.163 Uiso calc PR 0.81(6) 2 H

loop_
_atom_type_symbol
_atom_type_description
_atom_type_scat_dispersion_real
_atom_type_scat_dispersion_imag
_atom_type_scat_source
C C .0033 .0016 'International Tables Vol C Tables 4.2.6.8 and 6.1.1.4'
H H .0000 .0000 'International Tables Vol C Tables 4.2.6.8 and 6.1.1.4'
O O .0106 .0060 'International Tables Vol C Tables 4.2.6.8 and 6.1.1.4'
Zn Zn .2839 1.4301 'International Tables Vol C Tables 4.2.6.8 and 6.1.1.4'
I I -.4742 1.8119 'International Tables Vol C Tables 4.2.6.8 and 6.1.1.4'
N N .0061 .0033 'International Tables Vol C Tables 4.2.6.8 and 6.1.1.4'

loop_
_geom_angle_atom_site_label_1
_geom_angle_atom_site_label_2
_geom_angle_atom_site_label_3
_geom_angle
O2 Zn O1 100.1(2)
O2 Zn I1 106.6(2)
O1 Zn I1 109.4(2)
O2 Zn I2 108.5(2)
O1 Zn I2 107.90(14)
I1 Zn I2 122.06(4)
C1 O1 Zn 123.3(5)
C4 O2 Zn 125.9(6)
C1 N1 C3 120.9(7)
C1 N1 C2 121.3(7)
C3 N1 C2 117.5(7)
C4 N2 C6 120.0(8)
C4 N2 C5 120.7(10)
C6 N2 C5 119.0(9)
O1 C1 N1 125.3(7)
O2 C4 N2 125.6(9)

loop_
_geom_bond_atom_site_label_1
_geom_bond_atom_site_label_2
_geom_bond_distance
I1 Zn 2.5332(13)
I2 Zn 2.535(2)
Zn O2 1.986(6)
Zn O1 2.009(5)
O1 C1 1.224(8)
O2 C4 1.215(10)
N1 C1 1.307(9)
N1 C3 1.456(10)
N1 C2 1.463(10)
N2 C4 1.316(11)
N2 C6 1.432(12)
N2 C5 1.51(2)

loop_
_geom_torsion_atom_site_label_1
_geom_torsion_atom_site_label_2
_geom_torsion_atom_site_label_3
_geom_torsion_atom_site_label_4
_geom_torsion
O2 Zn O1 C1 -128.2(6)
O1 Zn O2 C4 27.5(9)
I1 Zn O1 C1 120.0(6)
I2 Zn O1 C1 -14.8(6)
I1 Zn O2 C4 141.4(8)
I2 Zn O2 C4 -85.4(8)
O1 C1 N1 C2 -177.1(8)
O1 C1 N1 C3 -2.5(12)
O2 C4 N2 C5 173.(2)
O2 C4 N2 C6 0.3(16)
Zn O1 C1 N1 -179.6(6)
Zn O2 C4 N2 173.9(7)
